data_7035708
loop_
_publ_author_name
'Cabrera, Alan R.'
'Rojas, Rene S.'
'Valderrama, Mauricio'
'Pl\"uss, Pascal'
'Berke, Heinz'
'Daniliuc, Constantin G.'
'Kehr, Gerald'
'Erker, Gerhard'

_publ_section_title
;
 Synthesis of new asymmetric substituted boron amidines - reactions with
 CO and transfer hydrogenations of phenylacetylene.
;
_journal_issue 45
_journal_name_full 'Dalton transactions (Cambridge, England : 2003)'
_journal_page_first 19606
_journal_page_last 19614
_journal_paper_doi 10.1039/c5dt01966d
_journal_volume 44
_journal_year 2015
_chemical_formula_sum 'C32 H20 B F15 N2'
_chemical_formula_weight 728.31
_chemical_name_systematic
; 
 ? 
;
_space_group_IT_number 2
_symmetry_cell_setting triclinic
_symmetry_space_group_name_Hall '-P 1'
_symmetry_space_group_name_H-M 'P -1'
_atom_sites_solution_hydrogens geom
_atom_sites_solution_primary direct
_atom_sites_solution_secondary difmap
_audit_block_doi 10.5517/cc148pjm
_audit_creation_method SHELXL-97
_audit_update_record
;
2015-02-24 deposited with the CCDC.
2015-07-08 downloaded from the CCDC.
;
_cell_angle_alpha 83.369(2)
_cell_angle_beta 71.919(2)
_cell_angle_gamma 71.5990(10)
_cell_formula_units_Z 2
_cell_length_a 10.8429(2)
_cell_length_b 11.1654(3)
_cell_length_c 14.1978(3)
_cell_measurement_reflns_used 4014
_cell_measurement_temperature 223(2)
_cell_measurement_theta_max 28.28
_cell_measurement_theta_min 4.08
_cell_volume 1550.14(6)
_computing_cell_refinement 'Collect (Nonius B.V., 1998)'
_computing_data_collection 'Collect (Nonius B.V., 1998)'
_computing_data_reduction 'Denzo-SMN (Otwinowski & Minor, 1997)'
_computing_molecular_graphics 'XP (BrukerAXS, 2000)'
_computing_publication_material 'SHELXL-97 (Sheldrick, 1997)'
_computing_structure_refinement 'SHELXL-97 (Sheldrick, 1997)'
_computing_structure_solution 'SHELXS-97 (Sheldrick, 1990)'
_diffrn_ambient_temperature 223(2)
_diffrn_measured_fraction_theta_full 0.984
_diffrn_measured_fraction_theta_max 0.984
_diffrn_measurement_device_type 'Nonius KappaCCD APEXII'
_diffrn_measurement_method '\w and \f scans'
_diffrn_radiation_monochromator 'Montel mirror'
_diffrn_radiation_source 'rotating anode Nonius FR591'
_diffrn_radiation_type MoK\a
_diffrn_radiation_wavelength 0.71073
_diffrn_reflns_av_R_equivalents 0.039
_diffrn_reflns_av_sigmaI/netI 0.0420
_diffrn_reflns_limit_h_max 12
_diffrn_reflns_limit_h_min -11
_diffrn_reflns_limit_k_max 13
_diffrn_reflns_limit_k_min -13
_diffrn_reflns_limit_l_max 16
_diffrn_reflns_limit_l_min -16
_diffrn_reflns_number 14899
_diffrn_reflns_theta_full 25.00
_diffrn_reflns_theta_max 25.00
_diffrn_reflns_theta_min 4.11
_exptl_absorpt_coefficient_mu 0.155
_exptl_absorpt_correction_T_max 0.9893
_exptl_absorpt_correction_T_min 0.9697
_exptl_absorpt_correction_type multi-scan
_exptl_absorpt_process_details 'Denzo (Otwinowski, Borek, Majewski & Minor, 2003)'
_exptl_crystal_colour colourless
_exptl_crystal_density_diffrn 1.560
_exptl_crystal_density_method 'not measured'
_exptl_crystal_description prism
_exptl_crystal_F_000 732
_exptl_crystal_size_max 0.20
_exptl_crystal_size_mid 0.17
_exptl_crystal_size_min 0.07
_refine_diff_density_max 0.349
_refine_diff_density_min -0.280
_refine_diff_density_rms 0.047
_refine_ls_extinction_method none
_refine_ls_goodness_of_fit_ref 1.086
_refine_ls_hydrogen_treatment constr
_refine_ls_matrix_type full
_refine_ls_number_parameters 456
_refine_ls_number_reflns 5374
_refine_ls_number_restraints 6
_refine_ls_restrained_S_all 1.092
_refine_ls_R_factor_all 0.0753
_refine_ls_R_factor_gt 0.0574
_refine_ls_shift/su_max 0.000
_refine_ls_shift/su_mean 0.000
_refine_ls_structure_factor_coef Fsqd
_refine_ls_weighting_details 'calc w=1/[\s^2^(Fo^2^)+(0.0226P)^2^+1.9888P] where P=(Fo^2^+2Fc^2^)/3'
_refine_ls_weighting_scheme calc
_refine_ls_wR_factor_gt 0.1197
_refine_ls_wR_factor_ref 0.1342
_reflns_number_gt 4254
_reflns_number_total 5374
_reflns_threshold_expression >2sigma(I)
_cod_data_source_file c5dt01966d2.cif
_cod_data_source_block erk6506
_cod_depositor_comments 'Adding full bibliography for 7035706--7035708.cif.'
_cod_original_cell_volume 1550.15(6)
_cod_original_sg_symbol_H-M P-1
_cod_database_code 7035708

loop_
_symmetry_equiv_pos_as_xyz
'x, y, z'
'-x, -y, -z'

loop_
_atom_site_label
_atom_site_type_symbol
_atom_site_fract_x
_atom_site_fract_y
_atom_site_fract_z
_atom_site_U_iso_or_equiv
_atom_site_adp_type
_atom_site_occupancy
_atom_site_symmetry_multiplicity
_atom_site_calc_flag
_atom_site_refinement_flags
B1 B 0.3867(3) 0.1629(3) 0.1933(2) 0.0346(7) Uani 1 1 d .
N1 N 0.2915(2) 0.2575(2) 0.28354(16) 0.0325(5) Uani 1 1 d .
N2 N 0.3138(2) 0.2800(2) 0.13320(17) 0.0350(5) Uani 1 1 d .
C1 C 0.2446(3) 0.3394(3) 0.2189(2) 0.0347(6) Uani 1 1 d .
C2 C 0.1478(3) 0.4679(3) 0.2351(2) 0.0460(7) Uani 1 1 d .
H2A H 0.1851 0.5263 0.1874 0.069 Uiso 1 1 calc R
H2B H 0.1327 0.4938 0.3017 0.069 Uiso 1 1 calc R
H2C H 0.0624 0.4679 0.2268 0.069 Uiso 1 1 calc R
C11 C 0.2310(3) 0.2554(3) 0.3890(2) 0.0380(7) Uani 1 1 d .
C12 C 0.0993(3) 0.2441(3) 0.4282(2) 0.0436(7) Uani 1 1 d .
C13 C 0.0481(4) 0.2386(4) 0.5308(3) 0.0641(10) Uani 1 1 d .
H13 H -0.0405 0.2324 0.5590 0.077 Uiso 1 1 calc R
C14 C 0.1230(4) 0.2419(5) 0.5923(3) 0.0767(12) Uani 1 1 d .
H14 H 0.0863 0.2370 0.6614 0.092 Uiso 1 1 calc R
C15 C 0.2523(4) 0.2525(4) 0.5520(3) 0.0652(10) Uani 1 1 d .
H15 H 0.3034 0.2540 0.5943 0.078 Uiso 1 1 calc R
C16 C 0.3086(3) 0.2609(3) 0.4503(2) 0.0466(8) Uani 1 1 d .
C17 C 0.0106(3) 0.2374(3) 0.3655(2) 0.0480(8) Uani 1 1 d .
H17 H 0.0621 0.2425 0.2949 0.058 Uiso 1 1 calc R
C18 C -0.1202(4) 0.3481(4) 0.3861(3) 0.0702(11) Uani 1 1 d .
H18A H -0.1782 0.3383 0.4522 0.105 Uiso 1 1 calc R
H18B H -0.1673 0.3495 0.3378 0.105 Uiso 1 1 calc R
H18C H -0.0980 0.4266 0.3814 0.105 Uiso 1 1 calc R
C19 C -0.0254(4) 0.1130(4) 0.3830(3) 0.0596(9) Uani 1 1 d .
H19A H -0.0786 0.1073 0.4514 0.089 Uiso 1 1 calc R
H19B H 0.0574 0.0427 0.3693 0.089 Uiso 1 1 calc R
H19C H -0.0778 0.1100 0.3395 0.089 Uiso 1 1 calc R
C20 C 0.4489(3) 0.2771(3) 0.4086(3) 0.0531(8) Uani 1 1 d .
H20 H 0.4682 0.2818 0.3356 0.064 Uiso 1 1 calc R
C21 C 0.4558(6) 0.3997(5) 0.4390(5) 0.122(2) Uani 1 1 d U
H21A H 0.3879 0.4698 0.4197 0.182 Uiso 1 1 calc R
H21B H 0.5453 0.4090 0.4066 0.182 Uiso 1 1 calc R
H21C H 0.4384 0.3990 0.5103 0.182 Uiso 1 1 calc R
C22 C 0.5588(5) 0.1648(6) 0.4316(5) 0.115(2) Uani 1 1 d .
H22A H 0.6474 0.1734 0.3946 0.173 Uiso 1 1 calc R
H22B H 0.5500 0.0877 0.4129 0.173 Uiso 1 1 calc R
H22C H 0.5494 0.1615 0.5020 0.173 Uiso 1 1 calc R
C31 C 0.2958(3) 0.3194(3) 0.0397(2) 0.0359(6) Uani 1 1 d .
C32 C 0.1703(3) 0.3382(3) 0.0242(2) 0.0430(7) Uani 1 1 d .
F32 F 0.06666(19) 0.32093(19) 0.09972(15) 0.0579(5) Uani 1 1 d .
C33 C 0.1506(4) 0.3698(3) -0.0675(3) 0.0547(9) Uani 1 1 d .
F33 F 0.0279(2) 0.3851(2) -0.07921(18) 0.0786(7) Uani 1 1 d .
C34 C 0.2551(4) 0.3849(3) -0.1465(3) 0.0592(10) Uani 1 1 d .
F34 F 0.2367(3) 0.4156(2) -0.23614(16) 0.0922(9) Uani 1 1 d .
C35 C 0.3793(4) 0.3688(3) -0.1338(2) 0.0557(9) Uani 1 1 d .
F35 F 0.4827(3) 0.3853(2) -0.21083(15) 0.0806(7) Uani 1 1 d .
C36 C 0.3991(3) 0.3364(3) -0.0417(2) 0.0444(7) Uani 1 1 d .
F36 F 0.52319(19) 0.31972(19) -0.03218(14) 0.0595(5) Uani 1 1 d .
C41 C 0.5488(3) 0.1408(3) 0.1693(2) 0.0362(6) Uani 1 1 d .
C42 C 0.6019(3) 0.2416(3) 0.1567(2) 0.0408(7) Uani 1 1 d .
F42 F 0.51937(17) 0.36139(15) 0.16227(14) 0.0490(5) Uani 1 1 d .
C43 C 0.7376(3) 0.2294(3) 0.1411(3) 0.0485(8) Uani 1 1 d .
F43 F 0.7802(2) 0.3315(2) 0.13048(19) 0.0744(7) Uani 1 1 d .
C44 C 0.8279(3) 0.1114(3) 0.1361(3) 0.0547(9) Uani 1 1 d .
F44 F 0.9609(2) 0.0969(2) 0.1198(2) 0.0860(8) Uani 1 1 d .
C45 C 0.7830(3) 0.0071(3) 0.1466(3) 0.0506(8) Uani 1 1 d .
F45 F 0.8709(2) -0.10941(19) 0.14111(19) 0.0739(7) Uani 1 1 d .
C46 C 0.6468(3) 0.0239(3) 0.1621(2) 0.0397(7) Uani 1 1 d .
F46 F 0.61243(18) -0.08391(16) 0.17074(15) 0.0532(5) Uani 1 1 d .
C51 C 0.3372(3) 0.0394(3) 0.2023(2) 0.0359(6) Uani 1 1 d .
C52 C 0.2884(3) 0.0022(3) 0.1347(2) 0.0406(7) Uani 1 1 d .
F52 F 0.2860(2) 0.06855(17) 0.04920(14) 0.0577(5) Uani 1 1 d .
C53 C 0.2433(3) -0.1026(3) 0.1483(2) 0.0459(8) Uani 1 1 d .
F53 F 0.1964(2) -0.13391(19) 0.08006(16) 0.0657(6) Uani 1 1 d .
C54 C 0.2479(3) -0.1761(3) 0.2316(3) 0.0503(8) Uani 1 1 d .
F54 F 0.2045(2) -0.2785(2) 0.24607(17) 0.0757(7) Uani 1 1 d .
C55 C 0.2984(3) -0.1458(3) 0.3000(2) 0.0488(8) Uani 1 1 d .
F55 F 0.3054(2) -0.21973(19) 0.38097(15) 0.0694(6) Uani 1 1 d .
C56 C 0.3408(3) -0.0401(3) 0.2843(2) 0.0400(7) Uani 1 1 d .
F56 F 0.3921(2) -0.01443(17) 0.35231(14) 0.0550(5) Uani 1 1 d .

loop_
_atom_site_aniso_label
_atom_site_aniso_U_11
_atom_site_aniso_U_22
_atom_site_aniso_U_33
_atom_site_aniso_U_23
_atom_site_aniso_U_13
_atom_site_aniso_U_12
B1 0.0357(17) 0.0365(17) 0.0337(17) 0.0002(13) -0.0136(14) -0.0106(14)
N1 0.0323(12) 0.0345(12) 0.0325(12) -0.0030(10) -0.0095(10) -0.0117(10)
N2 0.0368(13) 0.0341(12) 0.0363(13) 0.0028(10) -0.0149(11) -0.0102(10)
C1 0.0350(15) 0.0355(15) 0.0376(16) -0.0032(12) -0.0117(13) -0.0140(12)
C2 0.0496(18) 0.0346(16) 0.0501(19) -0.0044(14) -0.0142(15) -0.0065(14)
C11 0.0443(17) 0.0381(16) 0.0313(15) -0.0048(12) -0.0116(13) -0.0097(13)
C12 0.0407(17) 0.0519(18) 0.0359(16) -0.0021(14) -0.0083(13) -0.0130(14)
C13 0.054(2) 0.095(3) 0.041(2) -0.0031(19) -0.0048(17) -0.029(2)
C14 0.076(3) 0.118(4) 0.0335(19) -0.006(2) -0.0072(19) -0.032(3)
C15 0.072(3) 0.091(3) 0.040(2) -0.0082(19) -0.0232(19) -0.026(2)
C16 0.0532(19) 0.0509(19) 0.0410(18) -0.0070(14) -0.0198(15) -0.0143(15)
C17 0.0383(17) 0.062(2) 0.0438(18) 0.0056(15) -0.0112(14) -0.0189(15)
C18 0.048(2) 0.072(3) 0.083(3) 0.016(2) -0.019(2) -0.0134(19)
C19 0.051(2) 0.069(2) 0.064(2) -0.0019(19) -0.0138(18) -0.0264(18)
C20 0.053(2) 0.069(2) 0.050(2) -0.0069(17) -0.0244(16) -0.0242(17)
C21 0.109(4) 0.112(4) 0.151(5) -0.052(4) 0.003(3) -0.066(3)
C22 0.061(3) 0.136(5) 0.156(5) 0.036(4) -0.054(3) -0.031(3)
C31 0.0452(17) 0.0292(14) 0.0336(15) 0.0005(11) -0.0138(13) -0.0094(12)
C32 0.0493(18) 0.0341(15) 0.0473(18) -0.0002(13) -0.0213(15) -0.0080(14)
F32 0.0470(11) 0.0709(13) 0.0638(13) 0.0028(10) -0.0224(10) -0.0237(10)
C33 0.068(2) 0.0401(18) 0.060(2) -0.0066(16) -0.038(2) 0.0006(16)
F33 0.0813(16) 0.0773(15) 0.0877(17) -0.0098(13) -0.0609(14) 0.0006(12)
C34 0.094(3) 0.0393(18) 0.039(2) -0.0013(14) -0.035(2) 0.0025(18)
F34 0.139(2) 0.0769(16) 0.0480(13) 0.0027(11) -0.0500(15) 0.0062(15)
C35 0.076(3) 0.0383(17) 0.0354(18) 0.0027(14) -0.0043(17) -0.0057(17)
F35 0.0997(18) 0.0673(14) 0.0419(12) 0.0066(10) 0.0076(11) -0.0102(13)
C36 0.0470(18) 0.0371(16) 0.0436(18) -0.0017(13) -0.0109(14) -0.0068(14)
F36 0.0471(11) 0.0690(13) 0.0523(12) -0.0013(10) -0.0021(9) -0.0156(10)
C41 0.0363(15) 0.0367(15) 0.0380(16) 0.0000(12) -0.0133(13) -0.0119(13)
C42 0.0399(16) 0.0367(16) 0.0459(18) -0.0035(13) -0.0126(14) -0.0104(13)
F42 0.0431(10) 0.0339(9) 0.0715(13) -0.0034(8) -0.0164(9) -0.0129(8)
C43 0.0389(17) 0.0445(18) 0.067(2) -0.0075(16) -0.0127(16) -0.0186(15)
F43 0.0497(12) 0.0579(13) 0.125(2) -0.0106(13) -0.0205(12) -0.0298(10)
C44 0.0318(17) 0.061(2) 0.072(2) -0.0076(18) -0.0138(16) -0.0141(16)
F44 0.0338(11) 0.0788(16) 0.144(2) -0.0122(15) -0.0228(13) -0.0147(10)
C45 0.0387(17) 0.0451(18) 0.062(2) -0.0056(16) -0.0150(16) -0.0023(14)
F45 0.0449(11) 0.0515(12) 0.1140(19) -0.0094(12) -0.0219(12) 0.0025(9)
C46 0.0405(16) 0.0354(15) 0.0437(17) -0.0048(13) -0.0099(13) -0.0129(13)
F46 0.0485(10) 0.0328(9) 0.0756(13) -0.0025(9) -0.0161(9) -0.0100(8)
C51 0.0336(15) 0.0355(15) 0.0399(16) -0.0020(12) -0.0112(13) -0.0110(12)
C52 0.0408(16) 0.0390(16) 0.0431(17) -0.0018(13) -0.0141(14) -0.0111(13)
F52 0.0846(14) 0.0474(11) 0.0532(12) 0.0012(9) -0.0369(11) -0.0202(10)
C53 0.0397(17) 0.0434(17) 0.057(2) -0.0178(15) -0.0119(15) -0.0123(14)
F53 0.0689(13) 0.0620(13) 0.0814(15) -0.0239(11) -0.0312(12) -0.0229(11)
C54 0.0506(19) 0.0394(17) 0.059(2) -0.0107(15) 0.0013(16) -0.0240(15)
F54 0.0882(16) 0.0580(13) 0.0853(16) -0.0127(11) 0.0023(13) -0.0509(12)
C55 0.055(2) 0.0412(17) 0.0430(18) 0.0016(14) -0.0006(15) -0.0190(15)
F55 0.1006(17) 0.0512(12) 0.0516(12) 0.0094(10) -0.0062(11) -0.0353(12)
C56 0.0420(17) 0.0379(16) 0.0410(17) -0.0045(13) -0.0105(14) -0.0133(13)
F56 0.0787(13) 0.0500(11) 0.0480(11) 0.0060(9) -0.0311(10) -0.0250(10)

loop_
_atom_type_symbol
_atom_type_description
_atom_type_scat_dispersion_real
_atom_type_scat_dispersion_imag
_atom_type_scat_source
C C 0.0033 0.0016 'International Tables Vol C Tables 4.2.6.8 and 6.1.1.4'
H H 0.0000 0.0000 'International Tables Vol C Tables 4.2.6.8 and 6.1.1.4'
N N 0.0061 0.0033 'International Tables Vol C Tables 4.2.6.8 and 6.1.1.4'
F F 0.0171 0.0103 'International Tables Vol C Tables 4.2.6.8 and 6.1.1.4'
B B 0.0013 0.0007 'International Tables Vol C Tables 4.2.6.8 and 6.1.1.4'

loop_
_citation_id
_citation_doi
_citation_year
1 10.1039/C5CP00306G 2015

loop_
_geom_angle_atom_site_label_1
_geom_angle_atom_site_label_2
_geom_angle_atom_site_label_3
_geom_angle
N2 B1 C51 115.3(2)
N2 B1 N1 79.73(19)
C51 B1 N1 110.5(2)
N2 B1 C41 113.6(2)
C51 B1 C41 117.1(2)
N1 B1 C41 115.0(2)
N2 B1 C1 40.23(14)
C51 B1 C1 119.8(2)
N1 B1 C1 39.51(13)
C41 B1 C1 123.0(2)
C1 N1 C11 126.9(2)
C1 N1 B1 89.0(2)
C11 N1 B1 140.5(2)
C1 N2 C31 127.0(2)
C1 N2 B1 89.1(2)
C31 N2 B1 143.4(2)
N1 C1 N2 102.2(2)
N1 C1 C2 129.3(3)
N2 C1 C2 128.3(3)
N1 C1 B1 51.48(16)
N2 C1 B1 50.72(16)
C2 C1 B1 177.5(2)
C1 C2 H2A 109.5
C1 C2 H2B 109.5
H2A C2 H2B 109.5
C1 C2 H2C 109.5
H2A C2 H2C 109.5
H2B C2 H2C 109.5
C12 C11 C16 121.7(3)
C12 C11 N1 120.0(2)
C16 C11 N1 118.2(3)
C13 C12 C11 117.3(3)
C13 C12 C17 118.7(3)
C11 C12 C17 124.0(3)
C14 C13 C12 122.0(3)
C14 C13 H13 119.0
C12 C13 H13 119.0
C13 C14 C15 119.6(3)
C13 C14 H14 120.2
C15 C14 H14 120.2
C14 C15 C16 121.4(3)
C14 C15 H15 119.3
C16 C15 H15 119.3
C15 C16 C11 118.0(3)
C15 C16 C20 120.1(3)
C11 C16 C20 121.9(3)
C12 C17 C18 111.2(3)
C12 C17 C19 111.7(3)
C18 C17 C19 109.3(3)
C12 C17 H17 108.1
C18 C17 H17 108.1
C19 C17 H17 108.1
C17 C18 H18A 109.5
C17 C18 H18B 109.5
H18A C18 H18B 109.5
C17 C18 H18C 109.5
H18A C18 H18C 109.5
H18B C18 H18C 109.5
C17 C19 H19A 109.5
C17 C19 H19B 109.5
H19A C19 H19B 109.5
C17 C19 H19C 109.5
H19A C19 H19C 109.5
H19B C19 H19C 109.5
C16 C20 C21 112.4(3)
C16 C20 C22 112.7(3)
C21 C20 C22 111.6(4)
C16 C20 H20 106.6
C21 C20 H20 106.6
C22 C20 H20 106.6
C20 C21 H21A 109.5
C20 C21 H21B 109.5
H21A C21 H21B 109.5
C20 C21 H21C 109.5
H21A C21 H21C 109.5
H21B C21 H21C 109.5
C20 C22 H22A 109.5
C20 C22 H22B 109.5
H22A C22 H22B 109.5
C20 C22 H22C 109.5
H22A C22 H22C 109.5
H22B C22 H22C 109.5
C36 C31 C32 116.5(3)
C36 C31 N2 123.4(3)
C32 C31 N2 120.1(3)
F32 C32 C33 118.6(3)
F32 C32 C31 119.4(3)
C33 C32 C31 121.9(3)
F33 C33 C34 120.2(3)
F33 C33 C32 119.7(4)
C34 C33 C32 120.1(3)
F34 C34 C33 120.4(4)
F34 C34 C35 120.0(4)
C33 C34 C35 119.6(3)
F35 C35 C34 120.2(3)
F35 C35 C36 119.5(4)
C34 C35 C36 120.2(3)
F36 C36 C35 118.6(3)
F36 C36 C31 119.7(3)
C35 C36 C31 121.7(3)
C42 C41 C46 113.2(3)
C42 C41 B1 121.5(3)
C46 C41 B1 125.3(3)
F42 C42 C43 115.2(3)
F42 C42 C41 120.4(3)
C43 C42 C41 124.4(3)
F43 C43 C44 120.3(3)
F43 C43 C42 120.6(3)
C44 C43 C42 119.1(3)
F44 C44 C43 120.3(3)
F44 C44 C45 120.0(3)
C43 C44 C45 119.7(3)
F45 C45 C44 120.4(3)
F45 C45 C46 120.6(3)
C44 C45 C46 119.1(3)
F46 C46 C45 114.8(3)
F46 C46 C41 120.8(3)
C45 C46 C41 124.4(3)
C56 C51 C52 114.2(3)
C56 C51 B1 119.5(2)
C52 C51 B1 126.3(3)
F52 C52 C53 116.5(3)
F52 C52 C51 120.0(3)
C53 C52 C51 123.5(3)
F53 C53 C54 119.9(3)
F53 C53 C52 120.9(3)
C54 C53 C52 119.2(3)
F54 C54 C53 120.1(3)
F54 C54 C55 120.1(3)
C53 C54 C55 119.9(3)
F55 C55 C56 121.1(3)
F55 C55 C54 119.8(3)
C56 C55 C54 119.2(3)
F56 C56 C55 117.5(3)
F56 C56 C51 118.5(3)
C55 C56 C51 124.0(3)

loop_
_geom_bond_atom_site_label_1
_geom_bond_atom_site_label_2
_geom_bond_distance
B1 N2 1.603(4)
B1 C51 1.609(4)
B1 N1 1.621(4)
B1 C41 1.625(4)
B1 C1 2.071(4)
N1 C1 1.318(3)
N1 C11 1.438(4)
N2 C1 1.338(4)
N2 C31 1.402(4)
C1 C2 1.480(4)
C2 H2A 0.9700
C2 H2B 0.9700
C2 H2C 0.9700
C11 C12 1.403(4)
C11 C16 1.403(4)
C12 C13 1.390(5)
C12 C17 1.522(4)
C13 C14 1.375(5)
C13 H13 0.9400
C14 C15 1.377(5)
C14 H14 0.9400
C15 C16 1.387(5)
C15 H15 0.9400
C16 C20 1.512(5)
C17 C18 1.531(5)
C17 C19 1.532(5)
C17 H17 0.9900
C18 H18A 0.9700
C18 H18B 0.9700
C18 H18C 0.9700
C19 H19A 0.9700
C19 H19B 0.9700
C19 H19C 0.9700
C20 C21 1.513(6)
C20 C22 1.518(6)
C20 H20 0.9900
C21 H21A 0.9700
C21 H21B 0.9700
C21 H21C 0.9700
C22 H22A 0.9700
C22 H22B 0.9700
C22 H22C 0.9700
C31 C36 1.381(4)
C31 C32 1.393(4)
C32 F32 1.339(4)
C32 C33 1.373(5)
C33 F33 1.347(4)
C33 C34 1.364(5)
C34 F34 1.338(4)
C34 C35 1.366(5)
C35 F35 1.346(4)
C35 C36 1.379(5)
C36 F36 1.346(4)
C41 C42 1.388(4)
C41 C46 1.389(4)
C42 F42 1.350(3)
C42 C43 1.382(4)
C43 F43 1.336(4)
C43 C44 1.365(5)
C44 F44 1.346(4)
C44 C45 1.375(5)
C45 F45 1.342(4)
C45 C46 1.377(4)
C46 F46 1.351(3)
C51 C56 1.383(4)
C51 C52 1.386(4)
C52 F52 1.350(3)
C52 C53 1.378(4)
C53 F53 1.347(3)
C53 C54 1.365(5)
C54 F54 1.340(3)
C54 C55 1.371(5)
C55 F55 1.344(4)
C55 C56 1.368(4)
C56 F56 1.349(3)

loop_
_geom_torsion_atom_site_label_1
_geom_torsion_atom_site_label_2
_geom_torsion_atom_site_label_3
_geom_torsion_atom_site_label_4
_geom_torsion
N2 B1 N1 C1 0.81(19)
C51 B1 N1 C1 -112.5(2)
C41 B1 N1 C1 112.2(3)
N2 B1 N1 C11 158.1(3)
C51 B1 N1 C11 44.9(4)
C41 B1 N1 C11 -90.5(4)
C1 B1 N1 C11 157.3(4)
C51 B1 N2 C1 107.1(3)
N1 B1 N2 C1 -0.79(19)
C41 B1 N2 C1 -113.8(3)
C51 B1 N2 C31 -63.5(5)
N1 B1 N2 C31 -171.4(4)
C41 B1 N2 C31 75.6(4)
C1 B1 N2 C31 -170.6(5)
C11 N1 C1 N2 -163.1(2)
B1 N1 C1 N2 -1.0(2)
C11 N1 C1 C2 20.8(5)
B1 N1 C1 C2 -177.0(3)
C11 N1 C1 B1 -162.2(3)
C31 N2 C1 N1 174.0(2)
B1 N2 C1 N1 1.0(2)
C31 N2 C1 C2 -9.9(5)
B1 N2 C1 C2 177.1(3)
C31 N2 C1 B1 173.0(3)
N2 B1 C1 N1 -178.8(3)
C51 B1 C1 N1 86.4(3)
C41 B1 C1 N1 -90.4(3)
C51 B1 C1 N2 -94.8(3)
N1 B1 C1 N2 178.8(3)
C41 B1 C1 N2 88.4(3)
N2 B1 C1 C2 -68(6)
C51 B1 C1 C2 -163(6)
N1 B1 C1 C2 110(6)
C41 B1 C1 C2 20(6)
C1 N1 C11 C12 59.2(4)
B1 N1 C11 C12 -92.0(4)
C1 N1 C11 C16 -122.7(3)
B1 N1 C11 C16 86.1(4)
C16 C11 C12 C13 0.0(5)
N1 C11 C12 C13 178.0(3)
C16 C11 C12 C17 -179.9(3)
N1 C11 C12 C17 -1.8(5)
C11 C12 C13 C14 -1.0(6)
C17 C12 C13 C14 178.9(4)
C12 C13 C14 C15 0.8(7)
C13 C14 C15 C16 0.5(7)
C14 C15 C16 C11 -1.5(6)
C14 C15 C16 C20 177.8(4)
C12 C11 C16 C15 1.2(5)
N1 C11 C16 C15 -176.9(3)
C12 C11 C16 C20 -178.1(3)
N1 C11 C16 C20 3.8(5)
C13 C12 C17 C18 61.4(4)
C11 C12 C17 C18 -118.7(3)
C13 C12 C17 C19 -61.1(4)
C11 C12 C17 C19 118.8(3)
C15 C16 C20 C21 -63.1(5)
C11 C16 C20 C21 116.2(4)
C15 C16 C20 C22 64.0(5)
C11 C16 C20 C22 -116.7(4)
C1 N2 C31 C36 124.1(3)
B1 N2 C31 C36 -67.6(5)
C1 N2 C31 C32 -58.7(4)
B1 N2 C31 C32 109.5(4)
C36 C31 C32 F32 178.8(3)
N2 C31 C32 F32 1.4(4)
C36 C31 C32 C33 1.1(4)
N2 C31 C32 C33 -176.3(3)
F32 C32 C33 F33 1.3(4)
C31 C32 C33 F33 179.0(3)
F32 C32 C33 C34 -178.3(3)
C31 C32 C33 C34 -0.6(5)
F33 C33 C34 F34 0.4(5)
C32 C33 C34 F34 180.0(3)
F33 C33 C34 C35 -179.8(3)
C32 C33 C34 C35 -0.2(5)
F34 C34 C35 F35 0.9(5)
C33 C34 C35 F35 -179.0(3)
F34 C34 C35 C36 -179.7(3)
C33 C34 C35 C36 0.5(5)
F35 C35 C36 F36 -1.3(5)
C34 C35 C36 F36 179.2(3)
F35 C35 C36 C31 179.5(3)
C34 C35 C36 C31 0.0(5)
C32 C31 C36 F36 -179.9(3)
N2 C31 C36 F36 -2.7(4)
C32 C31 C36 C35 -0.8(4)
N2 C31 C36 C35 176.5(3)
N2 B1 C41 C42 39.4(4)
C51 B1 C41 C42 177.7(3)
N1 B1 C41 C42 -50.0(4)
C1 B1 C41 C42 -5.4(4)
N2 B1 C41 C46 -142.5(3)
C51 B1 C41 C46 -4.2(4)
N1 B1 C41 C46 128.1(3)
C1 B1 C41 C46 172.7(3)
C46 C41 C42 F42 -179.6(3)
B1 C41 C42 F42 -1.3(4)
C46 C41 C42 C43 -1.6(5)
B1 C41 C42 C43 176.7(3)
F42 C42 C43 F43 -1.4(5)
C41 C42 C43 F43 -179.5(3)
F42 C42 C43 C44 179.0(3)
C41 C42 C43 C44 0.9(5)
F43 C43 C44 F44 -0.4(6)
C42 C43 C44 F44 179.2(3)
F43 C43 C44 C45 -179.6(3)
C42 C43 C44 C45 0.0(6)
F44 C44 C45 F45 0.3(6)
C43 C44 C45 F45 179.5(3)
F44 C44 C45 C46 -179.2(3)
C43 C44 C45 C46 -0.1(6)
F45 C45 C46 F46 -0.1(5)
C44 C45 C46 F46 179.5(3)
F45 C45 C46 C41 179.6(3)
C44 C45 C46 C41 -0.8(5)
C42 C41 C46 F46 -178.8(3)
B1 C41 C46 F46 3.1(5)
C42 C41 C46 C45 1.6(5)
B1 C41 C46 C45 -176.6(3)
N2 B1 C51 C56 -150.2(3)
N1 B1 C51 C56 -62.1(3)
C41 B1 C51 C56 72.2(4)
C1 B1 C51 C56 -104.8(3)
N2 B1 C51 C52 29.4(4)
N1 B1 C51 C52 117.4(3)
C41 B1 C51 C52 -108.3(3)
C1 B1 C51 C52 74.7(4)
C56 C51 C52 F52 -176.8(3)
B1 C51 C52 F52 3.7(5)
C56 C51 C52 C53 1.7(4)
B1 C51 C52 C53 -177.8(3)
F52 C52 C53 F53 -1.6(4)
C51 C52 C53 F53 179.7(3)
F52 C52 C53 C54 177.6(3)
C51 C52 C53 C54 -1.0(5)
F53 C53 C54 F54 -0.7(5)
C52 C53 C54 F54 180.0(3)
F53 C53 C54 C55 178.6(3)
C52 C53 C54 C55 -0.7(5)
F54 C54 C55 F55 0.7(5)
C53 C54 C55 F55 -178.6(3)
F54 C54 C55 C56 -179.3(3)
C53 C54 C55 C56 1.4(5)
F55 C55 C56 F56 1.2(5)
C54 C55 C56 F56 -178.8(3)
F55 C55 C56 C51 179.5(3)
C54 C55 C56 C51 -0.5(5)
C52 C51 C56 F56 177.3(3)
B1 C51 C56 F56 -3.1(4)
C52 C51 C56 C55 -1.0(4)
B1 C51 C56 C55 178.6(3)
